data_1506453
loop_
_publ_author_name
'Werz, Daniel B.'
'Schuster, Andreea'
'Gleiter, Rolf'
'Rominger, Frank'

_publ_section_title
;
 Sterically stabilized cyclopropenonophanes and an electronically
 stabilized cyclopropenethionophane: syntheses, structural properties, and
 reactivity.
;
_journal_issue 5
_journal_name_full 'Organic letters'
_journal_page_first 917
_journal_page_last 920
_journal_paper_doi 10.1021/ol047317e
_journal_volume 7
_journal_year 2005
_chemical_formula_sum 'C6 H9 I3 S3'
_chemical_formula_weight 558.01
_chemical_name_common 24_in_paper
_chemical_name_systematic
;
 ?
;
_space_group_IT_number 14
_symmetry_cell_setting monoclinic
_symmetry_space_group_name_Hall '-P 2yn'
_symmetry_space_group_name_H-M 'P 1 21/n 1'
_atom_sites_solution_hydrogens geom
_atom_sites_solution_primary direct
_atom_sites_solution_secondary difmap
_audit_creation_method SHELXL-97
_cell_angle_alpha 90.00
_cell_angle_beta 104.057(2)
_cell_angle_gamma 90.00
_cell_formula_units_Z 4
_cell_length_a 9.6693(5)
_cell_length_b 14.1562(3)
_cell_length_c 10.6917(5)
_cell_measurement_temperature 200(2)
_cell_volume 1419.66(10)
_computing_cell_refinement 'Bruker SMART'
_computing_data_collection 'Bruker SMART'
_computing_data_reduction 'Bruker SHELXTL'
_computing_molecular_graphics 'Bruker SHELXTL'
_computing_publication_material 'Bruker SHELXTL'
_computing_structure_refinement 'SHELXL-97 (Sheldrick, 1997)'
_computing_structure_solution 'SHELXS-97 (Sheldrick, 1990)'
_diffrn_ambient_temperature 200(2)
_diffrn_measured_fraction_theta_full 0.884
_diffrn_measured_fraction_theta_max 0.884
_diffrn_measurement_device_type 'CCD area detector'
_diffrn_measurement_method 'phi and omega scans'
_diffrn_radiation_monochromator graphite
_diffrn_radiation_source 'fine-focus sealed tube'
_diffrn_radiation_type MoK\a
_diffrn_radiation_wavelength 0.71073
_diffrn_reflns_av_R_equivalents 0.0246
_diffrn_reflns_av_sigmaI/netI 0.0452
_diffrn_reflns_limit_h_max 12
_diffrn_reflns_limit_h_min -8
_diffrn_reflns_limit_k_max 9
_diffrn_reflns_limit_k_min -18
_diffrn_reflns_limit_l_max 13
_diffrn_reflns_limit_l_min -11
_diffrn_reflns_number 4332
_diffrn_reflns_theta_full 27.44
_diffrn_reflns_theta_max 27.44
_diffrn_reflns_theta_min 2.43
_exptl_absorpt_coefficient_mu 7.005
_exptl_absorpt_correction_T_max 0.4197
_exptl_absorpt_correction_T_min 0.1660
_exptl_absorpt_correction_type multi-scan
_exptl_absorpt_process_details 'Blessing, Acta Cryst. (1995) A51 33-38.'
_exptl_crystal_colour 'dark brown-red'
_exptl_crystal_density_diffrn 2.611
_exptl_crystal_density_method 'not measured'
_exptl_crystal_description polyhedron
_exptl_crystal_F_000 1008
_exptl_crystal_size_max 0.40
_exptl_crystal_size_mid 0.18
_exptl_crystal_size_min 0.15
_refine_diff_density_max 1.345
_refine_diff_density_min -1.007
_refine_diff_density_rms 0.149
_refine_ls_extinction_method none
_refine_ls_goodness_of_fit_ref 1.129
_refine_ls_hydrogen_treatment constr
_refine_ls_matrix_type full
_refine_ls_number_parameters 112
_refine_ls_number_reflns 2868
_refine_ls_number_restraints 0
_refine_ls_restrained_S_all 1.129
_refine_ls_R_factor_all 0.0516
_refine_ls_R_factor_gt 0.0331
_refine_ls_shift/su_max 0.000
_refine_ls_shift/su_mean 0.000
_refine_ls_structure_factor_coef Fsqd
_refine_ls_weighting_details 'calc w=1/[\s^2^(Fo^2^)+(0.0133P)^2^+6.0663P] where P=(Fo^2^+2Fc^2^)/3'
_refine_ls_weighting_scheme calc
_refine_ls_wR_factor_gt 0.0813
_refine_ls_wR_factor_ref 0.0878
_reflns_number_gt 2105
_reflns_number_total 2868
_reflns_threshold_expression >2sigma(I)
_cod_data_source_file ol047317esi20050104_032504.cif
_cod_data_source_block dwe108
_cod_depositor_comments
;
The following automatic conversions were performed:

'_symmetry_cell_setting' value 'Monoclinic' changed to 'monoclinic'
according to /home/saulius/struct/CIF-dictionaries/cif_core.dic
dictionary named 'cif_core.dic' version 2.4.1 from 2010-06-29.

Automatic conversion script
Id: cif_fix_values 1715 2011-07-08 13:25:40Z adriana 
;
_cod_original_sg_symbol_H-M P2(1)/n
_cod_database_code 1506453

loop_
_symmetry_equiv_pos_as_xyz
'x, y, z'
'-x+1/2, y+1/2, -z+1/2'
'-x, -y, -z'
'x-1/2, -y-1/2, z-1/2'

loop_
_atom_site_label
_atom_site_type_symbol
_atom_site_fract_x
_atom_site_fract_y
_atom_site_fract_z
_atom_site_U_iso_or_equiv
_atom_site_adp_type
_atom_site_occupancy
_atom_site_symmetry_multiplicity
_atom_site_calc_flag
_atom_site_refinement_flags
S1 S -0.38410(19) 0.38149(14) 0.50887(16) 0.0314(4) Uani 1 1 d .
S2 S -0.5817(2) 0.36956(14) 0.09045(17) 0.0345(4) Uani 1 1 d .
S3 S -0.8311(2) 0.38008(14) 0.36297(19) 0.0336(4) Uani 1 1 d .
C1 C -0.5219(7) 0.3795(4) 0.3779(6) 0.0234(14) Uani 1 1 d .
C2 C -0.5833(7) 0.3758(4) 0.2483(7) 0.0264(14) Uani 1 1 d .
C3 C -0.6689(7) 0.3792(5) 0.3332(6) 0.0269(14) Uani 1 1 d .
C4 C -0.2316(7) 0.3774(5) 0.4396(7) 0.0320(16) Uani 1 1 d .
H4A H -0.2376 0.3211 0.3853 0.048 Uiso 1 1 calc R
H4B H -0.1441 0.3749 0.5088 0.048 Uiso 1 1 calc R
H4C H -0.2304 0.4340 0.3872 0.048 Uiso 1 1 calc R
C5 C -0.3927(8) 0.3648(6) 0.0999(7) 0.0382(19) Uani 1 1 d .
H5A H -0.3451 0.4182 0.1511 0.057 Uiso 1 1 calc R
H5B H -0.3770 0.3682 0.0128 0.057 Uiso 1 1 calc R
H5C H -0.3535 0.3055 0.1408 0.057 Uiso 1 1 calc R
C6 C -0.9372(8) 0.3631(5) 0.2002(7) 0.0371(18) Uani 1 1 d .
H6A H -0.9194 0.4151 0.1455 0.056 Uiso 1 1 calc R
H6B H -1.0384 0.3621 0.2003 0.056 Uiso 1 1 calc R
H6C H -0.9111 0.3031 0.1664 0.056 Uiso 1 1 calc R
I1 I 0.09939(5) 0.38205(3) 0.78598(4) 0.02543(12) Uani 1 1 d .
I2 I -0.17755(5) 0.38007(4) 0.84309(5) 0.03404(14) Uani 1 1 d .
I3 I 0.38458(5) 0.37797(3) 0.73185(4) 0.03184(14) Uani 1 1 d .

loop_
_atom_site_aniso_label
_atom_site_aniso_U_11
_atom_site_aniso_U_22
_atom_site_aniso_U_33
_atom_site_aniso_U_23
_atom_site_aniso_U_13
_atom_site_aniso_U_12
S1 0.0258(9) 0.0415(10) 0.0260(8) 0.0013(8) 0.0047(8) 0.0003(9)
S2 0.0290(10) 0.0473(12) 0.0272(9) -0.0023(8) 0.0068(8) 0.0009(9)
S3 0.0244(9) 0.0368(10) 0.0433(10) 0.0001(9) 0.0155(9) 0.0026(9)
C1 0.024(3) 0.025(3) 0.020(3) 0.004(3) 0.004(3) 0.002(3)
C2 0.023(3) 0.021(3) 0.035(4) 0.000(3) 0.008(3) 0.001(3)
C3 0.022(3) 0.022(3) 0.037(4) -0.001(3) 0.008(3) -0.004(3)
C4 0.022(3) 0.037(4) 0.036(4) 0.007(3) 0.005(3) 0.004(3)
C5 0.033(4) 0.047(5) 0.040(4) 0.002(3) 0.019(4) -0.005(4)
C6 0.021(4) 0.031(4) 0.058(5) -0.003(3) 0.005(4) -0.004(3)
I1 0.0219(2) 0.0236(2) 0.0304(2) 0.0002(2) 0.0054(2) 0.0018(2)
I2 0.0239(2) 0.0359(3) 0.0448(3) 0.0043(2) 0.0131(2) -0.0005(2)
I3 0.0268(3) 0.0339(3) 0.0392(3) 0.0010(2) 0.0164(2) 0.0039(2)

loop_
_atom_type_symbol
_atom_type_description
_atom_type_scat_dispersion_real
_atom_type_scat_dispersion_imag
_atom_type_scat_source
C C 0.0033 0.0016 'International Tables Vol C Tables 4.2.6.8 and 6.1.1.4'
H H 0.0000 0.0000 'International Tables Vol C Tables 4.2.6.8 and 6.1.1.4'
S S 0.1246 0.1234 'International Tables Vol C Tables 4.2.6.8 and 6.1.1.4'
I I -0.4742 1.8119 'International Tables Vol C Tables 4.2.6.8 and 6.1.1.4'

loop_
_geom_angle_atom_site_label_1
_geom_angle_atom_site_label_2
_geom_angle_atom_site_label_3
_geom_angle
C1 S1 C4 102.6(3)
C2 S2 C5 101.6(3)
C3 S3 C6 98.9(4)
C2 C1 C3 59.6(5)
C2 C1 S1 154.6(6)
C3 C1 S1 145.7(5)
C3 C2 C1 60.7(5)
C3 C2 S2 144.6(6)
C1 C2 S2 154.6(6)
C2 C3 C1 59.6(5)
C2 C3 S3 150.6(6)
C1 C3 S3 149.8(5)
I2 I1 I3 178.11(2)

loop_
_geom_bond_atom_site_label_1
_geom_bond_atom_site_label_2
_geom_bond_distance
S1 C1 1.683(7)
S1 C4 1.804(7)
S2 C2 1.694(7)
S2 C5 1.807(8)
S3 C3 1.675(7)
S3 C6 1.809(8)
C1 C2 1.370(10)
C1 C3 1.385(9)
C2 C3 1.369(9)
I1 I2 2.8877(6)
I1 I3 2.9525(6)
